data_7719419
loop_
_publ_author_name
'Kelly, Conor T.'
'Cuza, Emmelyne'
'Pasquetti, Eoin'
'Quinn, Niall'
'Griffin, Michael'
'Nockemann, Peter'
'M&#xfc;ller-Bunz, Helge'
'Bruno-Colmenarez, Julia'
'Felton, Solveig'
'Lada, Zoi G.'
'Morgan, Grace G.'

_publ_section_title
;
 Symmetric and asymmetric ligands for Fe<sup>III</sup> spin crossover -
 the influence of the <i>C</i><sub>2</sub> axis.
;
_journal_issue 38
_journal_name_full 'Dalton transactions (Cambridge, England : 2003)'
_journal_page_first 14522
_journal_page_last 14532
_journal_paper_doi 10.1039/d5dt01833a
_journal_volume 54
_journal_year 2025
_chemical_formula_moiety 'C21 H22 Br2 Cl2 Fe N4 O2, Cl O4, 0.25[H2O], 0.25[CH4O]'
_chemical_formula_sum 'C21.25 H23.5 Br2 Cl3 Fe N4 O6.5'
_chemical_formula_weight 760.96
_space_group_crystal_system triclinic
_space_group_IT_number 2
_space_group_name_Hall '-P 1'
_space_group_name_H-M_alt 'P -1'
_atom_sites_solution_hydrogens mixed
_atom_sites_solution_primary dual
_audit_creation_date 2025-05-19
_audit_creation_method
;
Olex2 1.5
(compiled 2025.03.06 svn.red2d20d0 for OlexSys, GUI svn.r7188)
;
_audit_update_record
;
2025-06-26 deposited with the CCDC.	2025-09-05 downloaded from the CCDC.
;
_cell_angle_alpha 94.646(2)
_cell_angle_beta 100.438(2)
_cell_angle_gamma 91.507(2)
_cell_formula_units_Z 4
_cell_length_a 10.9180(2)
_cell_length_b 14.9925(4)
_cell_length_c 16.8669(3)
_cell_measurement_reflns_used 24327
_cell_measurement_temperature 105(2)
_cell_measurement_theta_max 72.5700
_cell_measurement_theta_min 2.9210
_cell_volume 2703.94(10)
_computing_cell_refinement 'CrysAlisPro 1.171.43.90 (Rigaku OD, 2023)'
_computing_data_collection 'CrysAlisPro system (CCD 42.75a 64-bit (release 29-11-2022))'
_computing_data_reduction 'CrysAlisPro 1.171.43.90 (Rigaku OD, 2023)'
_computing_molecular_graphics 'Olex2 1.5 (Dolomanov et al., 2009)'
_computing_publication_material 'Olex2 1.5 (Dolomanov et al., 2009)'
_computing_structure_refinement 'SHELXL 2019/3 (Sheldrick, 2015)'
_computing_structure_solution 'SHELXT 2018/2 (Sheldrick, 2018)'
_diffrn_ambient_environment N~2~
_diffrn_ambient_temperature 105(2)
_diffrn_detector 'CCD plate'
_diffrn_detector_area_resol_mean 10.3196
_diffrn_detector_type Atlas
_diffrn_measured_fraction_theta_full 0.992
_diffrn_measured_fraction_theta_max 0.976
_diffrn_measurement_details
;
List of Runs (angles in degrees, time in seconds):

  # Type    Start    End  Width  t~exp~   \w     \q     \k     \f   Frames
#--------------------------------------------------------------------------
  1  \w    -89.00  39.00   1.00    1.25    --  -42.08  17.00 -93.00  128
  2  \w   -123.00   5.00   1.00    1.25    --  -42.08 -17.00  97.00  128
  3  \w    -39.00  89.00   1.00    1.25    --   42.08 -17.00  97.00  128
  4  \w     -5.00 123.00   1.00    1.25    --   42.08  17.00 -93.00  128
  5  \w     58.00 178.00   1.00    5.01    --  104.49  17.00 -93.00  120
  6  \w     24.00 151.00   1.00    5.01    --  104.49 -17.00  97.00  127
  7  \w    -87.00  -6.00   1.00    1.25    --  -42.08 125.00 -90.00   81
  8  \w     10.00  42.00   1.00    1.25    --   42.08  76.00  88.06   32
  9  \w      8.00  34.00   1.00    1.25    --   42.08  83.00 151.96   26
 10  \w      9.00  42.00   1.00    1.25    --   42.08  81.00-167.57   33
 11  \w      8.00  34.00   1.00    1.25    --   42.08  83.00 109.77   26
 12  \w    103.00 178.00   1.00    5.01    --  104.49  77.00  90.00   75
 13  \w     31.00 109.00   1.00    5.01    --  104.49-111.00 120.00   78
 14  \w     31.00 130.00   1.00    5.01    --  104.49 -45.00 -60.00   99
 15  \w    104.00 178.00   1.00    5.01    --  104.49 111.00-150.00   74
 16  \w    104.00 178.00   1.00    5.01    --  104.49 111.00-180.00   74
 17  \w     31.00 109.00   1.00    5.01    --  104.49-111.00 -60.00   78
 18  \w     31.00 109.00   1.00    5.01    --  104.49-111.00-150.00   78
 19  \w     32.00 134.00   1.00    5.01    --  104.49 -61.00-180.00  102
 20  \w     77.00 177.00   1.00    5.01    --  104.49  53.00 122.36  100
 21  \w     22.00 106.00   1.00    5.01    --  104.49 -94.00 150.00   84
 22  \w   -114.00 -14.00   1.00    1.25    --  -42.08 -57.00 -60.00  100
 23  \w      7.00  33.00   1.00    1.25    --   42.08  84.00  19.37   26
 24  \w      9.00  42.00   1.00    1.25    --   42.08  79.00 -96.70   33
 25  \w     27.00  96.00   1.00    1.25    --   42.08-125.00-180.00   69
 26  \w      9.00  42.00   1.00    1.25    --   42.08  79.00 -34.99   33
 27  \w      9.00  42.00   1.00    1.25    --   42.08  80.00  53.91   33
 28  \w     74.00 178.00   1.00    5.01    --  104.49  67.00 -24.23  104
 29  \w     75.00 177.00   1.00    5.01    --  104.49  62.00  84.37  102
 30  \w     75.00 177.00   1.00    5.01    --  104.49  61.00-120.00  102
 31  \w     75.00 177.00   1.00    5.01    --  104.49  63.00  17.08  102
 32  \w     73.00 178.00   1.00    5.01    --  104.49  71.00 -81.86  105
 33  \w     75.00 177.00   1.00    5.01    --  104.49  61.00  60.00  102
 34  \w     77.00 177.00   1.00    5.01    --  104.49  54.00 -88.07  100
 35  \w     75.00 177.00   1.00    5.01    --  104.49  61.00-150.00  102
 36  \w     77.00 114.00   1.00    5.01    --  104.49  52.00 -34.32   37
 37  \w     52.00 178.00   1.00    5.01    --  104.49  15.00  30.00  126
;
_diffrn_measurement_device 'four-circle diffractometer'
_diffrn_measurement_device_type 'SuperNova, Dual, Cu at home/near, Atlas'
_diffrn_measurement_method '\w scans'
_diffrn_orient_matrix_type 'CrysAlisPro convention (1999,Acta A55,543-557)'
_diffrn_orient_matrix_UB_11 0.0235287000
_diffrn_orient_matrix_UB_12 0.0960235000
_diffrn_orient_matrix_UB_13 -0.0217470000
_diffrn_orient_matrix_UB_21 0.1375407000
_diffrn_orient_matrix_UB_22 -0.0198486000
_diffrn_orient_matrix_UB_23 -0.0007314000
_diffrn_orient_matrix_UB_31 -0.0339220000
_diffrn_orient_matrix_UB_32 -0.0321323000
_diffrn_orient_matrix_UB_33 -0.0906536000
_diffrn_radiation_monochromator mirror
_diffrn_radiation_probe x-ray
_diffrn_radiation_type 'Cu K\a'
_diffrn_radiation_wavelength 1.54184
_diffrn_reflns_av_R_equivalents 0.0786
_diffrn_reflns_av_unetI/netI 0.0456
_diffrn_reflns_Laue_measured_fraction_full 0.992
_diffrn_reflns_Laue_measured_fraction_max 0.976
_diffrn_reflns_limit_h_max 13
_diffrn_reflns_limit_h_min -13
_diffrn_reflns_limit_k_max 18
_diffrn_reflns_limit_k_min -18
_diffrn_reflns_limit_l_max 19
_diffrn_reflns_limit_l_min -20
_diffrn_reflns_number 51318
_diffrn_reflns_point_group_measured_fraction_full 0.992
_diffrn_reflns_point_group_measured_fraction_max 0.976
_diffrn_reflns_theta_full 67.684
_diffrn_reflns_theta_max 72.534
_diffrn_reflns_theta_min 2.674
_diffrn_source 'micro-focus sealed X-ray tube'
_diffrn_source_type 'SuperNova (Cu) X-ray Source'
_exptl_absorpt_coefficient_mu 11.082
_exptl_absorpt_correction_T_max 0.714
_exptl_absorpt_correction_T_min 0.153
_exptl_absorpt_correction_type gaussian
_exptl_absorpt_process_details
;
CrysAlisPro 1.171.43.90 (Rigaku Oxford Diffraction, 2023)
Numerical absorption correction based on gaussian integration over
a multifaceted crystal model
Empirical absorption correction using spherical harmonics,
implemented in SCALE3 ABSPACK scaling algorithm.
;
_exptl_crystal_colour 'metallic dark black'
_exptl_crystal_density_diffrn 1.869
_exptl_crystal_description irregular
_exptl_crystal_F_000 1512
_exptl_crystal_size_max 0.31
_exptl_crystal_size_mid 0.2
_exptl_crystal_size_min 0.1
_refine_diff_density_max 0.969
_refine_diff_density_min -1.157
_refine_diff_density_rms 0.110
_refine_ls_extinction_method none
_refine_ls_goodness_of_fit_ref 1.088
_refine_ls_hydrogen_treatment mixed
_refine_ls_matrix_type full
_refine_ls_number_parameters 766
_refine_ls_number_reflns 10477
_refine_ls_number_restraints 154
_refine_ls_restrained_S_all 1.087
_refine_ls_R_factor_all 0.0561
_refine_ls_R_factor_gt 0.0510
_refine_ls_shift/su_max 0.001
_refine_ls_shift/su_mean 0.000
_refine_ls_structure_factor_coef Fsqd
_refine_ls_weighting_details 'w=1/[\s^2^(Fo^2^)+(0.0496P)^2^+8.7942P] where P=(Fo^2^+2Fc^2^)/3'
_refine_ls_weighting_scheme calc
_refine_ls_wR_factor_gt 0.1259
_refine_ls_wR_factor_ref 0.1292
_reflns_Friedel_coverage 0.000
_reflns_number_gt 9424
_reflns_number_total 10477
_reflns_threshold_expression 'I > 2\s(I)'
_cod_data_source_file d5dt01833a2.cif
_cod_data_source_block 2-6a_mor1847
_cod_depositor_comments 'Adding full bibliography for 7719387--7719420.cif.'
_cod_original_cell_volume 2703.93(10)
_cod_original_formula_sum 'C21.25 H23.50 Br2 Cl3 Fe N4 O6.50'
_cod_database_code 7719419
_shelx_shelxl_version_number 2019/3
_chemical_oxdiff_formula 'C42 H44 N8 O12 Cl6 Fe2 Br4 '
_chemical_oxdiff_usercomment EoinPasquetti_Morgan_EP127-1
_shelx_space_group_comment
;
The symmetry employed for this shelxl refinement is uniquely defined
by the following loop, which should always be used as a source of
symmetry information in preference to the above space-group names.
They are only intended as comments.
;
_cell_oxdiff_angle_alpha 94.6461(18)
_cell_oxdiff_angle_beta 100.4376(16)
_cell_oxdiff_angle_gamma 91.5067(17)
_cell_oxdiff_length_a 10.91799(19)
_cell_oxdiff_length_b 14.9925(4)
_cell_oxdiff_length_c 16.8669(3)
_cell_oxdiff_measurement_reflns_used 24327
_cell_oxdiff_volume 2703.95(9)
_shelx_estimated_absorpt_t_max 0.404
_shelx_estimated_absorpt_t_min 0.131
_olex2_refinement_description
;
1. Fixed Uiso
 At 1.2 times of:
  All C(H) groups, All C(H,H) groups
2. Restrained distances
 Cl6A-O11A = Cl6A-O12A = Cl6A-O10A = Cl6A-O9A
 1.5 with sigma of 0.02
 Cl6A-O11A \\sim Cl6A-O12A \\sim Cl6A-O10A \\sim Cl6A-O9A
 with sigma of 0.02
 O11A-O10A \\sim O12A-O9A \\sim O11A-O9A \\sim O12A-O10A \\sim O11A-O12A \\sim
O10A-O9A
 with sigma of 0.04
 Cl6A-O11A \\sim Cl6B-O12B
 with sigma of 0.02
 Cl6A-O12A \\sim Cl6B-O11B
 with sigma of 0.02
 Cl6A-O10A \\sim Cl6B-O9B
 with sigma of 0.02
 Cl6A-O9A \\sim Cl6B-O10B
 with sigma of 0.02
 O11A-O12A \\sim O12B-O11B
 with sigma of 0.04
 O11A-O10A \\sim O12B-O9B
 with sigma of 0.04
 O11A-O9A \\sim O12B-O10B
 with sigma of 0.04
 O12A-O10A \\sim O11B-O9B
 with sigma of 0.04
 O12A-O9A \\sim O11B-O10B
 with sigma of 0.04
 O10A-O9A \\sim O9B-O10B
 with sigma of 0.04
 Cl5A-O7A \\sim Cl5B-O7B
 with sigma of 0.02
 Cl5A-O6A \\sim Cl5B-O6B
 with sigma of 0.02
 Cl5A-O8A \\sim Cl5B-O8B
 with sigma of 0.02
 O7A-O6A \\sim O7B-O6B
 with sigma of 0.04
 O7A-O8A \\sim O7B-O8B
 with sigma of 0.04
 O6A-O8A \\sim O6B-O8B
 with sigma of 0.04
3. Uiso/Uaniso restraints and constraints
Cl6A \\sim O11A \\sim O12A \\sim O10A \\sim O9A: within 2A with sigma of 0.04
and sigma for terminal atoms of 0.08 within 2A
4. Rigid body (RIGU) restrains
 Cl6A, O11A, O12A, O10A, O9A
 with sigma for 1-2 distances of 0.004 and sigma for 1-3 distances of 0.004
5. Others
 Sof(Cl6B)=Sof(O9B)=Sof(O12B)=Sof(O11B)=Sof(O10B)=1-FVAR(1)
 Sof(Cl6A)=Sof(O11A)=Sof(O12A)=Sof(O10A)=Sof(O9A)=FVAR(1)
 Sof(Cl5B)=Sof(O6B)=Sof(O7B)=Sof(O8B)=1-FVAR(2)
 Sof(Cl5A)=Sof(O7A)=Sof(O6A)=Sof(O8A)=FVAR(2)
6.a Secondary CH2 refined with riding coordinates:
 C31(H31A,H31B), C11(H11A,H11B), C30(H30A,H30B), C32(H32A,H32B), C9(H9A,H9B),
 C35(H35A,H35B), C29(H29A,H29B), C10(H10A,H10B), C14(H14A,H14B), C12(H12A,H12B),
  C8(H8A,H8B), C34(H34A,H34B), C13(H13A,H13B), C33(H33A,H33B)
6.b Aromatic/amide H refined with riding coordinates:
 C26(H26), C28(H28), C19(H19), C36(H36), C24(H24), C15(H15), C40(H40), C3(H3A),
  C7(H7A), C5(H5), C17(H17), C38(H38)
;
_smtbx_masks_void_probe_radius 1.2
_smtbx_masks_void_truncation_radius 1.2
_olex2_submission_special_instructions 'No special instructions were received'
_oxdiff_exptl_absorpt_empirical_details
;
Empirical correction (ABSPACK) includes:
- Absorption correction using spherical harmonics
- Frame scaling
;
_oxdiff_exptl_absorpt_empirical_full_max 4.096
_oxdiff_exptl_absorpt_empirical_full_min 0.476

loop_
_space_group_symop_operation_xyz
'x, y, z'
'-x, -y, -z'

loop_
_atom_site_label
_atom_site_type_symbol
_atom_site_fract_x
_atom_site_fract_y
_atom_site_fract_z
_atom_site_U_iso_or_equiv
_atom_site_adp_type
_atom_site_occupancy
_atom_site_site_symmetry_order
_atom_site_calc_flag
_atom_site_refinement_flags_posn
_atom_site_refinement_flags_adp
_atom_site_refinement_flags_occupancy
_atom_site_disorder_assembly
_atom_site_disorder_group
Br3 Br 1.06418(4) 0.20179(3) 1.03885(3) 0.03082(12) Uani 1 1 d . . . . .
Br2 Br 0.24947(5) 0.29514(3) 0.77352(4) 0.03745(14) Uani 1 1 d . . . . .
Br4 Br 0.77622(5) -0.19418(3) 0.68050(4) 0.03684(14) Uani 1 1 d . . . . .
Br1 Br -0.02941(5) 0.68354(4) 0.47747(4) 0.04076(15) Uani 1 1 d . . . . .
Fe2 Fe 0.74845(6) 0.10359(5) 0.80509(5) 0.02388(16) Uani 1 1 d . . . . .
Fe1 Fe 0.27668(7) 0.59164(5) 0.69492(5) 0.02641(17) Uani 1 1 d . . . . .
Cl3 Cl 0.88279(12) -0.05366(8) 1.21211(8) 0.0369(3) Uani 1 1 d . . . . .
Cl2 Cl 0.16970(13) 0.43737(9) 1.07261(8) 0.0430(3) Uani 1 1 d . . . . .
Cl1 Cl 0.13316(13) 0.43222(10) 0.26319(8) 0.0454(3) Uani 1 1 d . . . . .
Cl4 Cl 0.82523(12) -0.04092(12) 0.39991(8) 0.0495(4) Uani 1 1 d . . . . .
Cl5A Cl 0.4641(3) 0.7495(2) 0.48701(14) 0.0423(7) Uani 0.783(8) 1 d D . P A 1
O4 O 0.8027(3) 0.0000(2) 0.7458(2) 0.0269(7) Uani 1 1 d . . . . .
O2 O 0.2167(3) 0.4870(2) 0.7381(2) 0.0284(7) Uani 1 1 d . . . . .
O3 O 0.8546(3) 0.1173(2) 0.9089(2) 0.0257(7) Uani 1 1 d . . . . .
O1 O 0.1691(3) 0.6004(2) 0.5939(2) 0.0328(7) Uani 1 1 d . . . . .
N5 N 0.6305(4) 0.0199(3) 0.8568(2) 0.0280(8) Uani 1 1 d . . . . .
O5 O 0.4577(4) 0.6692(3) 0.5291(3) 0.0525(11) Uani 1 1 d . . . . .
N8 N 0.8575(3) 0.1802(2) 0.7419(2) 0.0262(8) Uani 1 1 d . . . . .
N1 N 0.3833(4) 0.5047(3) 0.6321(3) 0.0295(9) Uani 1 1 d . . . . .
N4 N 0.1699(4) 0.6636(3) 0.7701(3) 0.0308(9) Uani 1 1 d . . . . .
N6 N 0.5728(4) 0.0935(3) 0.7151(3) 0.0313(9) Uani 1 1 d . . . . .
N7 N 0.6678(4) 0.2310(3) 0.8303(3) 0.0305(9) Uani 1 1 d . . . . .
N2 N 0.4566(4) 0.5888(3) 0.7797(3) 0.0331(9) Uani 1 1 d . . . . .
N3 N 0.3631(4) 0.7203(3) 0.6825(3) 0.0355(10) Uani 1 1 d . . . . .
O7A O 0.5706(7) 0.7449(5) 0.4467(5) 0.0505(18) Uani 0.783(8) 1 d D . P A 1
C21 C 0.2033(4) 0.4771(3) 0.8125(3) 0.0272(10) Uani 1 1 d . . . . .
C27 C 0.7676(4) 0.0147(3) 0.9868(3) 0.0272(10) Uani 1 1 d . . . . .
C6 C 0.2479(4) 0.4985(3) 0.4999(3) 0.0298(10) Uani 1 1 d . . . . .
C42 C 0.8114(4) -0.0069(3) 0.6693(3) 0.0260(9) Uani 1 1 d . . . . .
C22 C 0.8570(4) 0.0809(3) 0.9761(3) 0.0252(9) Uani 1 1 d . . . . .
C25 C 0.8732(4) -0.0014(3) 1.1226(3) 0.0286(10) Uani 1 1 d . . . . .
C26 C 0.7767(4) -0.0264(3) 1.0596(3) 0.0294(10) Uani 1 1 d . . . . .
H26 H 0.716396 -0.071134 1.065161 0.035 Uiso 1 1 calc R U . . .
C28 C 0.6580(4) -0.0116(3) 0.9260(3) 0.0304(10) Uani 1 1 d . . . . .
H28 H 0.602018 -0.055719 0.938442 0.036 Uiso 1 1 calc R U . . .
C19 C 0.2061(4) 0.3795(3) 0.9229(3) 0.0334(11) Uani 1 1 d . . . . .
H19 H 0.217135 0.322134 0.942761 0.040 Uiso 1 1 calc R U . . .
C1 C 0.1657(4) 0.5643(3) 0.5204(3) 0.0293(10) Uani 1 1 d . . . . .
C36 C 0.8735(4) 0.1547(3) 0.6696(3) 0.0315(11) Uani 1 1 d . . . . .
H36 H 0.911820 0.196969 0.641723 0.038 Uiso 1 1 calc R U . . .
C2 C 0.0757(4) 0.5900(3) 0.4558(3) 0.0323(11) Uani 1 1 d . . . . .
C20 C 0.2162(4) 0.3925(3) 0.8441(3) 0.0301(10) Uani 1 1 d . . . . .
C23 C 0.9511(4) 0.1062(3) 1.0452(3) 0.0262(9) Uani 1 1 d . . . . .
C41 C 0.7982(4) -0.0923(3) 0.6244(3) 0.0303(10) Uani 1 1 d . . . . .
C24 C 0.9617(4) 0.0656(3) 1.1165(3) 0.0278(10) Uani 1 1 d . . . . .
H24 H 1.027582 0.082889 1.160601 0.033 Uiso 1 1 calc R U . . .
C15 C 0.1470(4) 0.6361(3) 0.8364(3) 0.0304(10) Uani 1 1 d . . . . .
H15 H 0.107554 0.676491 0.869146 0.036 Uiso 1 1 calc R U . . .
C40 C 0.8006(4) -0.1028(4) 0.5431(3) 0.0363(12) Uani 1 1 d . . . . .
H40 H 0.787560 -0.160390 0.514274 0.044 Uiso 1 1 calc R U . . .
C3 C 0.0641(5) 0.5503(4) 0.3778(3) 0.0350(11) Uani 1 1 d . . . . .
H3A H 0.002017 0.568553 0.335822 0.042 Uiso 1 1 calc R U . . .
C16 C 0.1755(4) 0.5500(3) 0.8658(3) 0.0286(10) Uani 1 1 d . . . . .
C7 C 0.3523(5) 0.4714(3) 0.5588(3) 0.0331(11) Uani 1 1 d . . . . .
H7A H 0.401254 0.424954 0.541184 0.040 Uiso 1 1 calc R U . . .
C5 C 0.2357(5) 0.4570(3) 0.4216(3) 0.0330(11) Uani 1 1 d . . . . .
H5 H 0.289858 0.411146 0.409861 0.040 Uiso 1 1 calc R U . . .
C31 C 0.4906(4) 0.1681(3) 0.7308(3) 0.0331(11) Uani 1 1 d . . . . .
H31A H 0.441656 0.153402 0.772313 0.040 Uiso 1 1 calc R U . . .
H31B H 0.432057 0.178314 0.680545 0.040 Uiso 1 1 calc R U . . .
C4 C 0.1441(5) 0.4834(4) 0.3612(3) 0.0380(12) Uani 1 1 d . . . . .
C37 C 0.8380(4) 0.0676(3) 0.6275(3) 0.0304(10) Uani 1 1 d . . . . .
C17 C 0.1615(4) 0.5355(3) 0.9443(3) 0.0322(10) Uani 1 1 d . . . . .
H17 H 0.139357 0.583433 0.978626 0.039 Uiso 1 1 calc R U . . .
C18 C 0.1794(4) 0.4524(3) 0.9725(3) 0.0328(11) Uani 1 1 d . . . . .
C11 C 0.4704(5) 0.7431(4) 0.7489(4) 0.0380(12) Uani 1 1 d . . . . .
H11A H 0.440604 0.765420 0.798659 0.046 Uiso 1 1 calc R U . . .
H11B H 0.524345 0.790635 0.734002 0.046 Uiso 1 1 calc R U . . .
C30 C 0.5114(5) 0.0044(3) 0.7194(3) 0.0362(12) Uani 1 1 d . . . . .
H30A H 0.558218 -0.043548 0.695975 0.043 Uiso 1 1 calc R U . . .
H30B H 0.425412 0.001646 0.687780 0.043 Uiso 1 1 calc R U . . .
C38 C 0.8440(4) 0.0567(4) 0.5449(3) 0.0356(11) Uani 1 1 d . . . . .
H38 H 0.862801 0.106744 0.517449 0.043 Uiso 1 1 calc R U . . .
C39 C 0.8223(5) -0.0276(4) 0.5035(3) 0.0379(12) Uani 1 1 d . . . . .
C32 C 0.5743(4) 0.2510(3) 0.7602(3) 0.0351(11) Uani 1 1 d . . . . .
H32A H 0.616442 0.268961 0.716386 0.042 Uiso 1 1 calc R U . . .
H32B H 0.523878 0.301085 0.775895 0.042 Uiso 1 1 calc R U . . .
C9 C 0.5045(5) 0.4980(3) 0.7691(3) 0.0370(12) Uani 1 1 d . . . . .
H9A H 0.453798 0.454544 0.792135 0.044 Uiso 1 1 calc R U . . .
H9B H 0.591755 0.497347 0.798239 0.044 Uiso 1 1 calc R U . . .
C35 C 0.9222(5) 0.2642(3) 0.7808(4) 0.0367(12) Uani 1 1 d . . . . .
H35A H 0.973037 0.288288 0.743840 0.044 Uiso 1 1 calc R U . . .
H35B H 0.979668 0.250961 0.830595 0.044 Uiso 1 1 calc R U . . .
C29 C 0.5083(5) -0.0095(3) 0.8070(3) 0.0366(12) Uani 1 1 d . . . . .
H29A H 0.441699 0.025697 0.825458 0.044 Uiso 1 1 calc R U . . .
H29B H 0.490540 -0.073521 0.812505 0.044 Uiso 1 1 calc R U . . .
C10 C 0.5425(5) 0.6603(3) 0.7637(4) 0.0364(11) Uani 1 1 d . . . . .
H10A H 0.578906 0.641188 0.715656 0.044 Uiso 1 1 calc R U . . .
H10B H 0.611375 0.672680 0.810637 0.044 Uiso 1 1 calc R U . . .
C14 C 0.1133(5) 0.7466(3) 0.7436(4) 0.0376(12) Uani 1 1 d . . . . .
H14A H 0.063807 0.769937 0.783824 0.045 Uiso 1 1 calc R U . . .
H14B H 0.055197 0.732309 0.691502 0.045 Uiso 1 1 calc R U . . .
C12 C 0.2794(6) 0.7951(4) 0.6655(4) 0.0409(12) Uani 1 1 d . . . . .
H12A H 0.219782 0.778650 0.614476 0.049 Uiso 1 1 calc R U . . .
H12B H 0.329688 0.848452 0.657536 0.049 Uiso 1 1 calc R U . . .
C8 C 0.4985(5) 0.4712(4) 0.6795(3) 0.0380(12) Uani 1 1 d . . . . .
H8A H 0.572520 0.496779 0.661830 0.046 Uiso 1 1 calc R U . . .
H8B H 0.498486 0.405159 0.670079 0.046 Uiso 1 1 calc R U . . .
O6A O 0.4778(7) 0.8255(4) 0.5466(4) 0.064(2) Uani 0.783(8) 1 d D . P A 1
C34 C 0.8351(5) 0.3350(3) 0.8027(4) 0.0378(12) Uani 1 1 d . . . . .
H34A H 0.779559 0.349606 0.752684 0.045 Uiso 1 1 calc R U . . .
H34B H 0.885073 0.390000 0.826168 0.045 Uiso 1 1 calc R U . . .
C13 C 0.2065(5) 0.8193(4) 0.7329(4) 0.0434(13) Uani 1 1 d . . . . .
H13A H 0.266158 0.832350 0.784511 0.052 Uiso 1 1 calc R U . . .
H13B H 0.161566 0.874560 0.721051 0.052 Uiso 1 1 calc R U . . .
C33 C 0.7557(5) 0.3077(4) 0.8622(4) 0.0393(12) Uani 1 1 d . . . . .
H33A H 0.811103 0.291826 0.911858 0.047 Uiso 1 1 calc R U . . .
H33B H 0.707859 0.359477 0.877340 0.047 Uiso 1 1 calc R U . . .
O8A O 0.3517(8) 0.7553(8) 0.4290(5) 0.109(4) Uani 0.783(8) 1 d D . P A 1
Cl6A Cl 0.4564(5) 0.7784(3) 0.9808(4) 0.0438(12) Uani 0.597(9) 1 d D U P B 1
O11A O 0.5419(14) 0.7240(9) 0.9444(7) 0.099(5) Uani 0.597(9) 1 d D U P B 1
O12A O 0.3450(10) 0.7274(7) 0.9886(6) 0.094(4) Uani 0.597(9) 1 d D U P B 1
O10A O 0.5182(11) 0.8142(10) 1.0603(6) 0.074(4) Uani 0.597(9) 1 d D U P B 1
O9A O 0.4179(7) 0.8483(5) 0.9307(5) 0.058(2) Uani 0.597(9) 1 d D U P B 1
Cl6B Cl 0.4924(6) 0.7594(6) 0.9903(5) 0.0415(17) Uani 0.403(9) 1 d D . P B 2
O9B O 0.4846(18) 0.8436(9) 1.0381(11) 0.066(5) Uani 0.403(9) 1 d D . P B 2
O12B O 0.3808(12) 0.7416(18) 0.9326(8) 0.163(13) Uani 0.403(9) 1 d D . P B 2
O11B O 0.5981(10) 0.7643(7) 0.9524(8) 0.044(3) Uani 0.403(9) 1 d D . P B 2
O10B O 0.5035(14) 0.6927(8) 1.0484(7) 0.073(4) Uani 0.403(9) 1 d D . P B 2
Cl5B Cl 0.4039(11) 0.7194(5) 0.4624(6) 0.042(3) Uani 0.217(8) 1 d D . P A 2
O6B O 0.326(2) 0.7819(15) 0.4947(15) 0.076(9) Uani 0.217(8) 1 d D . P A 2
O7B O 0.508(3) 0.7618(19) 0.4360(19) 0.071(10) Uani 0.217(8) 1 d D . P A 2
O8B O 0.333(2) 0.6593(15) 0.3980(12) 0.068(7) Uani 0.217(8) 1 d D . P A 2
H2 H 0.441(5) 0.597(4) 0.830(4) 0.034(15) Uiso 1 1 d . . . . .
H6 H 0.587(6) 0.093(4) 0.666(4) 0.043(18) Uiso 1 1 d . . . . .
H7 H 0.620(6) 0.220(4) 0.868(4) 0.050(19) Uiso 1 1 d . . . . .
H3 H 0.388(7) 0.709(5) 0.641(5) 0.06(2) Uiso 1 1 d . . . . .

loop_
_atom_site_aniso_label
_atom_site_aniso_U_11
_atom_site_aniso_U_22
_atom_site_aniso_U_33
_atom_site_aniso_U_23
_atom_site_aniso_U_13
_atom_site_aniso_U_12
Br3 0.0292(2) 0.0325(2) 0.0310(3) 0.0056(2) 0.00511(19) 0.00052(18)
Br2 0.0322(2) 0.0287(2) 0.0555(4) 0.0080(2) 0.0163(2) 0.00550(19)
Br4 0.0392(3) 0.0314(3) 0.0404(3) 0.0025(2) 0.0079(2) 0.0075(2)
Br1 0.0312(2) 0.0505(3) 0.0442(4) 0.0221(3) 0.0073(2) 0.0118(2)
Fe2 0.0248(3) 0.0262(3) 0.0214(4) 0.0055(3) 0.0041(3) 0.0072(3)
Fe1 0.0270(3) 0.0269(4) 0.0265(4) 0.0080(3) 0.0049(3) 0.0054(3)
Cl3 0.0416(6) 0.0426(6) 0.0300(7) 0.0168(5) 0.0084(5) 0.0097(5)
Cl2 0.0480(7) 0.0498(7) 0.0315(7) 0.0135(6) 0.0048(5) -0.0065(6)
Cl1 0.0504(7) 0.0561(8) 0.0274(7) 0.0045(6) 0.0018(5) -0.0084(6)
Cl4 0.0363(6) 0.0889(11) 0.0247(7) 0.0049(7) 0.0073(5) 0.0180(6)
Cl5A 0.0474(13) 0.0502(14) 0.0309(11) 0.0055(9) 0.0088(10) 0.0162(11)
O4 0.0273(15) 0.0296(16) 0.0247(18) 0.0049(13) 0.0050(13) 0.0069(12)
O2 0.0290(15) 0.0297(16) 0.0283(19) 0.0056(14) 0.0078(13) 0.0041(12)
O3 0.0249(14) 0.0297(16) 0.0223(18) 0.0065(13) 0.0021(12) 0.0034(12)
O1 0.0329(17) 0.0372(18) 0.029(2) 0.0084(15) 0.0024(14) 0.0106(14)
N5 0.0291(18) 0.0299(19) 0.024(2) 0.0055(16) 0.0013(16) 0.0052(15)
O5 0.063(3) 0.045(2) 0.056(3) 0.007(2) 0.027(2) 0.0062(19)
N8 0.0228(17) 0.0272(19) 0.029(2) 0.0052(16) 0.0033(15) 0.0048(14)
N1 0.0317(19) 0.0263(19) 0.030(2) 0.0079(17) 0.0016(17) 0.0058(15)
N4 0.0295(19) 0.031(2) 0.034(2) 0.0087(17) 0.0068(17) 0.0064(15)
N6 0.030(2) 0.041(2) 0.024(2) 0.0062(18) 0.0062(17) 0.0113(17)
N7 0.035(2) 0.029(2) 0.029(2) 0.0076(17) 0.0074(18) 0.0077(16)
N2 0.032(2) 0.039(2) 0.029(3) 0.0089(19) 0.0059(18) 0.0022(17)
N3 0.047(2) 0.032(2) 0.031(3) 0.0077(19) 0.015(2) 0.0046(18)
O7A 0.059(4) 0.053(4) 0.046(4) 0.010(3) 0.026(4) 0.007(3)
C21 0.022(2) 0.029(2) 0.030(3) 0.0066(19) 0.0025(18) 0.0035(16)
C27 0.028(2) 0.028(2) 0.028(3) 0.0073(19) 0.0085(19) 0.0095(17)
C6 0.031(2) 0.031(2) 0.028(3) 0.010(2) 0.004(2) 0.0022(18)
C42 0.0195(19) 0.038(2) 0.021(3) 0.0049(19) 0.0031(17) 0.0092(17)
C22 0.026(2) 0.025(2) 0.027(3) 0.0051(18) 0.0072(18) 0.0094(17)
C25 0.031(2) 0.033(2) 0.024(3) 0.0093(19) 0.0099(19) 0.0124(18)
C26 0.030(2) 0.029(2) 0.033(3) 0.009(2) 0.013(2) 0.0065(18)
C28 0.029(2) 0.026(2) 0.038(3) 0.005(2) 0.010(2) 0.0036(17)
C19 0.023(2) 0.034(2) 0.044(3) 0.016(2) 0.003(2) -0.0004(18)
C1 0.029(2) 0.033(2) 0.027(3) 0.011(2) 0.0046(19) 0.0004(18)
C36 0.023(2) 0.035(2) 0.038(3) 0.012(2) 0.0050(19) 0.0060(18)
C2 0.029(2) 0.038(3) 0.032(3) 0.012(2) 0.006(2) -0.0009(19)
C20 0.022(2) 0.034(2) 0.035(3) 0.010(2) 0.0042(19) 0.0019(17)
C23 0.026(2) 0.025(2) 0.029(3) 0.0033(18) 0.0073(18) 0.0081(16)
C41 0.024(2) 0.033(2) 0.033(3) -0.002(2) 0.0054(19) 0.0097(17)
C24 0.027(2) 0.034(2) 0.023(3) 0.0040(19) 0.0041(18) 0.0106(18)
C15 0.027(2) 0.032(2) 0.032(3) 0.000(2) 0.0048(19) 0.0041(18)
C40 0.024(2) 0.050(3) 0.033(3) -0.004(2) 0.003(2) 0.012(2)
C3 0.029(2) 0.047(3) 0.029(3) 0.013(2) 0.002(2) -0.005(2)
C16 0.023(2) 0.034(2) 0.030(3) 0.009(2) 0.0045(18) 0.0027(17)
C7 0.033(2) 0.031(2) 0.038(3) 0.009(2) 0.008(2) 0.0089(19)
C5 0.036(2) 0.032(2) 0.033(3) 0.006(2) 0.008(2) -0.0011(19)
C31 0.028(2) 0.037(3) 0.037(3) 0.014(2) 0.008(2) 0.0130(19)
C4 0.041(3) 0.042(3) 0.031(3) 0.007(2) 0.008(2) -0.006(2)
C37 0.024(2) 0.041(3) 0.027(3) 0.010(2) 0.0039(18) 0.0079(18)
C17 0.028(2) 0.037(3) 0.030(3) 0.004(2) 0.0015(19) 0.0011(19)
C18 0.025(2) 0.039(3) 0.035(3) 0.012(2) 0.002(2) -0.0044(18)
C11 0.036(3) 0.036(3) 0.043(3) 0.003(2) 0.012(2) -0.003(2)
C30 0.030(2) 0.035(3) 0.039(3) -0.005(2) -0.003(2) 0.0066(19)
C38 0.026(2) 0.055(3) 0.029(3) 0.011(2) 0.007(2) 0.012(2)
C39 0.028(2) 0.062(3) 0.025(3) 0.005(2) 0.007(2) 0.014(2)
C32 0.027(2) 0.039(3) 0.043(3) 0.015(2) 0.007(2) 0.0133(19)
C9 0.031(2) 0.037(3) 0.041(3) 0.015(2) -0.002(2) 0.004(2)
C35 0.033(2) 0.035(3) 0.042(3) 0.005(2) 0.004(2) 0.002(2)
C29 0.031(2) 0.034(3) 0.042(3) 0.005(2) 0.001(2) -0.0026(19)
C10 0.033(2) 0.039(3) 0.039(3) 0.001(2) 0.011(2) -0.003(2)
C14 0.041(3) 0.031(3) 0.046(3) 0.012(2) 0.015(2) 0.016(2)
C12 0.052(3) 0.034(3) 0.040(3) 0.014(2) 0.010(3) 0.006(2)
C8 0.035(2) 0.035(3) 0.042(3) 0.008(2) -0.002(2) 0.012(2)
O6A 0.110(5) 0.046(3) 0.044(4) 0.006(3) 0.034(4) 0.016(3)
C34 0.039(3) 0.031(2) 0.044(3) 0.009(2) 0.006(2) 0.003(2)
C13 0.044(3) 0.033(3) 0.055(4) 0.010(2) 0.009(3) 0.008(2)
C33 0.042(3) 0.036(3) 0.039(3) 0.002(2) 0.007(2) 0.008(2)
O8A 0.075(5) 0.195(11) 0.052(5) 0.007(6) -0.012(4) 0.077(6)
Cl6A 0.057(3) 0.0366(17) 0.044(3) 0.0050(14) 0.026(2) 0.0027(17)
O11A 0.143(12) 0.116(10) 0.060(7) 0.025(7) 0.057(8) 0.079(9)
O12A 0.113(8) 0.095(7) 0.074(7) -0.004(5) 0.032(6) -0.059(6)
O10A 0.050(6) 0.140(12) 0.029(5) -0.011(6) 0.010(4) -0.025(7)
O9A 0.060(5) 0.060(5) 0.061(5) 0.019(4) 0.024(4) 0.015(4)
Cl6B 0.032(3) 0.060(4) 0.033(3) 0.003(3) 0.011(2) -0.002(2)
O9B 0.068(12) 0.060(8) 0.080(14) 0.002(9) 0.043(10) 0.005(7)
O12B 0.050(8) 0.38(4) 0.046(10) -0.011(15) -0.007(7) -0.094(15)
O11B 0.040(5) 0.043(6) 0.055(7) 0.003(5) 0.029(5) -0.005(4)
O10B 0.099(10) 0.072(9) 0.059(9) 0.018(7) 0.040(8) 0.002(7)
Cl5B 0.055(6) 0.032(3) 0.046(5) 0.001(3) 0.026(5) 0.004(3)
O6B 0.095(19) 0.077(16) 0.077(18) 0.033(13) 0.052(15) 0.064(14)
O7B 0.070(19) 0.065(18) 0.08(2) -0.043(15) 0.044(18) -0.034(15)
O8B 0.073(15) 0.074(16) 0.065(16) 0.001(12) 0.036(13) -0.020(12)

loop_
_atom_type_symbol
_atom_type_description
_atom_type_scat_dispersion_real
_atom_type_scat_dispersion_imag
_atom_type_scat_source
C C 0.0181 0.0091 'International Tables Vol C Tables 4.2.6.8 and 6.1.1.4'
H H 0.0000 0.0000 'International Tables Vol C Tables 4.2.6.8 and 6.1.1.4'
Br Br -0.6763 1.2805 'International Tables Vol C Tables 4.2.6.8 and 6.1.1.4'
Cl Cl 0.3639 0.7018 'International Tables Vol C Tables 4.2.6.8 and 6.1.1.4'
Fe Fe -1.1336 3.1974 'International Tables Vol C Tables 4.2.6.8 and 6.1.1.4'
N N 0.0311 0.0180 'International Tables Vol C Tables 4.2.6.8 and 6.1.1.4'
O O 0.0492 0.0322 'International Tables Vol C Tables 4.2.6.8 and 6.1.1.4'

loop_
_exptl_crystal_face_index_h
_exptl_crystal_face_index_k
_exptl_crystal_face_index_l
_exptl_crystal_face_perp_dist
-2 0 1 0.0839
7 1 1 0.0159
3 -2 -10 0.1521
-5 -2 -5 0.1025
0 10 -1 0.0906
0 5 -10 0.1038
0 -3 -10 0.1528
1 8 5 0.1016
0 2 10 0.1340
-5 -7 2 0.0984
5 7 1 0.0549
-7 0 0 0.0649
0 -9 5 0.0899
-1 -9 -4 0.1385
6 -4 0 0.0560

loop_
_geom_angle_atom_site_label_1
_geom_angle_atom_site_label_2
_geom_angle_atom_site_label_3
_geom_angle
_geom_angle_site_symmetry_1
_geom_angle_site_symmetry_3
_geom_angle_publ_flag
O4 Fe2 N5 90.56(15) . . ?
O4 Fe2 N8 85.67(14) . . ?
O4 Fe2 N6 87.97(15) . . ?
O4 Fe2 N7 160.78(16) . . ?
O3 Fe2 O4 106.96(14) . . ?
O3 Fe2 N5 87.01(14) . . ?
O3 Fe2 N8 98.41(15) . . ?
O3 Fe2 N6 158.18(15) . . ?
O3 Fe2 N7 90.32(15) . . ?
N5 Fe2 N6 76.79(16) . . ?
N5 Fe2 N7 98.87(16) . . ?
N8 Fe2 N5 174.11(16) . . ?
N8 Fe2 N6 98.52(16) . . ?
N8 Fe2 N7 83.47(16) . . ?
N7 Fe2 N6 78.05(16) . . ?
O2 Fe1 N1 87.19(15) . . ?
O2 Fe1 N4 84.88(15) . . ?
O2 Fe1 N2 90.01(15) . . ?
O2 Fe1 N3 163.69(17) . . ?
O1 Fe1 O2 105.75(15) . . ?
O1 Fe1 N1 87.34(15) . . ?
O1 Fe1 N4 98.05(16) . . ?
O1 Fe1 N2 156.69(17) . . ?
O1 Fe1 N3 88.98(17) . . ?
N1 Fe1 N4 171.38(16) . . ?
N1 Fe1 N2 76.18(17) . . ?
N1 Fe1 N3 100.71(17) . . ?
N4 Fe1 N2 100.42(17) . . ?
N4 Fe1 N3 86.17(17) . . ?
N3 Fe1 N2 78.23(17) . . ?
O7A Cl5A O5 108.4(3) . . ?
O6A Cl5A O5 107.7(3) . . ?
O6A Cl5A O7A 111.0(5) . . ?
O8A Cl5A O5 109.8(6) . . ?
O8A Cl5A O7A 110.2(5) . . ?
O8A Cl5A O6A 109.7(5) . . ?
C42 O4 Fe2 126.2(3) . . ?
C21 O2 Fe1 128.4(3) . . ?
C22 O3 Fe2 134.5(3) . . ?
C1 O1 Fe1 134.2(3) . . ?
C28 N5 Fe2 125.9(3) . . ?
C28 N5 C29 116.7(4) . . ?
C29 N5 Fe2 117.3(3) . . ?
C36 N8 Fe2 122.2(3) . . ?
C36 N8 C35 117.5(4) . . ?
C35 N8 Fe2 120.3(3) . . ?
C7 N1 Fe1 126.1(3) . . ?
C7 N1 C8 116.2(4) . . ?
C8 N1 Fe1 117.3(3) . . ?
C15 N4 Fe1 123.3(3) . . ?
C15 N4 C14 117.7(4) . . ?
C14 N4 Fe1 119.0(3) . . ?
Fe2 N6 H6 111(4) . . ?
C31 N6 Fe2 111.2(3) . . ?
C31 N6 C30 111.7(4) . . ?
C31 N6 H6 110(4) . . ?
C30 N6 Fe2 107.3(3) . . ?
C30 N6 H6 106(4) . . ?
Fe2 N7 H7 104(4) . . ?
C32 N7 Fe2 109.9(3) . . ?
C32 N7 C33 112.9(4) . . ?
C32 N7 H7 103(4) . . ?
C33 N7 Fe2 116.8(3) . . ?
C33 N7 H7 109(4) . . ?
Fe1 N2 H2 108(4) . . ?
C9 N2 Fe1 107.5(3) . . ?
C9 N2 H2 108(4) . . ?
C10 N2 Fe1 109.3(3) . . ?
C10 N2 C9 113.2(4) . . ?
C10 N2 H2 111(4) . . ?
Fe1 N3 H3 100(5) . . ?
C11 N3 Fe1 111.0(3) . . ?
C11 N3 C12 113.8(4) . . ?
C11 N3 H3 109(6) . . ?
C12 N3 Fe1 117.1(4) . . ?
C12 N3 H3 104(5) . . ?
O2 C21 C20 120.8(4) . . ?
O2 C21 C16 122.5(4) . . ?
C20 C21 C16 116.7(5) . . ?
C22 C27 C28 122.7(4) . . ?
C26 C27 C22 121.6(4) . . ?
C26 C27 C28 115.6(4) . . ?
C1 C6 C7 122.1(5) . . ?
C5 C6 C1 122.0(5) . . ?
C5 C6 C7 115.9(5) . . ?
O4 C42 C41 120.3(4) . . ?
O4 C42 C37 123.0(4) . . ?
C37 C42 C41 116.7(4) . . ?
O3 C22 C27 123.3(4) . . ?
O3 C22 C23 121.2(4) . . ?
C27 C22 C23 115.5(4) . . ?
C26 C25 Cl3 118.8(4) . . ?
C26 C25 C24 121.3(4) . . ?
C24 C25 Cl3 119.9(4) . . ?
C27 C26 H26 120.2 . . ?
C25 C26 C27 119.7(4) . . ?
C25 C26 H26 120.2 . . ?
N5 C28 C27 125.3(4) . . ?
N5 C28 H28 117.3 . . ?
C27 C28 H28 117.3 . . ?
C20 C19 H19 120.8 . . ?
C20 C19 C18 118.3(4) . . ?
C18 C19 H19 120.8 . . ?
O1 C1 C6 123.7(4) . . ?
O1 C1 C2 120.2(4) . . ?
C6 C1 C2 116.1(5) . . ?
N8 C36 H36 117.2 . . ?
N8 C36 C37 125.6(4) . . ?
C37 C36 H36 117.2 . . ?
C1 C2 Br1 118.3(4) . . ?
C3 C2 Br1 119.4(4) . . ?
C3 C2 C1 122.3(5) . . ?
C21 C20 Br2 117.1(4) . . ?
C19 C20 Br2 120.1(4) . . ?
C19 C20 C21 122.8(5) . . ?
C22 C23 Br3 118.0(3) . . ?
C24 C23 Br3 118.8(4) . . ?
C24 C23 C22 123.2(4) . . ?
C42 C41 Br4 117.8(4) . . ?
C40 C41 Br4 119.6(4) . . ?
C40 C41 C42 122.6(5) . . ?
C25 C24 H24 120.7 . . ?
C23 C24 C25 118.6(4) . . ?
C23 C24 H24 120.7 . . ?
N4 C15 H15 116.9 . . ?
N4 C15 C16 126.2(5) . . ?
C16 C15 H15 116.9 . . ?
C41 C40 H40 120.6 . . ?
C41 C40 C39 118.9(5) . . ?
C39 C40 H40 120.6 . . ?
C2 C3 H3A 120.2 . . ?
C2 C3 C4 119.5(5) . . ?
C4 C3 H3A 120.2 . . ?
C21 C16 C15 120.6(5) . . ?
C17 C16 C21 120.0(4) . . ?
C17 C16 C15 119.0(5) . . ?
N1 C7 C6 125.5(5) . . ?
N1 C7 H7A 117.2 . . ?
C6 C7 H7A 117.2 . . ?
C6 C5 H5 120.4 . . ?
C4 C5 C6 119.3(5) . . ?
C4 C5 H5 120.4 . . ?
N6 C31 H31A 110.3 . . ?
N6 C31 H31B 110.3 . . ?
N6 C31 C32 107.2(4) . . ?
H31A C31 H31B 108.5 . . ?
C32 C31 H31A 110.3 . . ?
C32 C31 H31B 110.3 . . ?
C3 C4 Cl1 120.9(4) . . ?
C5 C4 Cl1 118.4(4) . . ?
C5 C4 C3 120.8(5) . . ?
C42 C37 C36 121.5(5) . . ?
C38 C37 C42 120.7(5) . . ?
C38 C37 C36 117.4(5) . . ?
C16 C17 H17 119.7 . . ?
C18 C17 C16 120.6(5) . . ?
C18 C17 H17 119.7 . . ?
C19 C18 Cl2 118.8(4) . . ?
C17 C18 Cl2 119.7(4) . . ?
C17 C18 C19 121.5(5) . . ?
N3 C11 H11A 110.0 . . ?
N3 C11 H11B 110.0 . . ?
N3 C11 C10 108.4(4) . . ?
H11A C11 H11B 108.4 . . ?
C10 C11 H11A 110.0 . . ?
C10 C11 H11B 110.0 . . ?
N6 C30 H30A 109.8 . . ?
N6 C30 H30B 109.8 . . ?
N6 C30 C29 109.2(4) . . ?
H30A C30 H30B 108.3 . . ?
C29 C30 H30A 109.8 . . ?
C29 C30 H30B 109.8 . . ?
C37 C38 H38 120.2 . . ?
C39 C38 C37 119.6(5) . . ?
C39 C38 H38 120.2 . . ?
C40 C39 Cl4 118.9(4) . . ?
C38 C39 Cl4 119.8(4) . . ?
C38 C39 C40 121.3(5) . . ?
N7 C32 C31 109.0(4) . . ?
N7 C32 H32A 109.9 . . ?
N7 C32 H32B 109.9 . . ?
C31 C32 H32A 109.9 . . ?
C31 C32 H32B 109.9 . . ?
H32A C32 H32B 108.3 . . ?
N2 C9 H9A 109.8 . . ?
N2 C9 H9B 109.8 . . ?
N2 C9 C8 109.5(4) . . ?
H9A C9 H9B 108.2 . . ?
C8 C9 H9A 109.8 . . ?
C8 C9 H9B 109.8 . . ?
N8 C35 H35A 108.8 . . ?
N8 C35 H35B 108.8 . . ?
N8 C35 C34 113.6(4) . . ?
H35A C35 H35B 107.7 . . ?
C34 C35 H35A 108.8 . . ?
C34 C35 H35B 108.8 . . ?
N5 C29 C30 108.9(4) . . ?
N5 C29 H29A 109.9 . . ?
N5 C29 H29B 109.9 . . ?
C30 C29 H29A 109.9 . . ?
C30 C29 H29B 109.9 . . ?
H29A C29 H29B 108.3 . . ?
N2 C10 C11 108.4(4) . . ?
N2 C10 H10A 110.0 . . ?
N2 C10 H10B 110.0 . . ?
C11 C10 H10A 110.0 . . ?
C11 C10 H10B 110.0 . . ?
H10A C10 H10B 108.4 . . ?
N4 C14 H14A 108.7 . . ?
N4 C14 H14B 108.7 . . ?
N4 C14 C13 114.2(4) . . ?
H14A C14 H14B 107.6 . . ?
C13 C14 H14A 108.7 . . ?
C13 C14 H14B 108.7 . . ?
N3 C12 H12A 108.9 . . ?
N3 C12 H12B 108.9 . . ?
N3 C12 C13 113.3(4) . . ?
H12A C12 H12B 107.7 . . ?
C13 C12 H12A 108.9 . . ?
C13 C12 H12B 108.9 . . ?
N1 C8 C9 109.7(4) . . ?
N1 C8 H8A 109.7 . . ?
N1 C8 H8B 109.7 . . ?
C9 C8 H8A 109.7 . . ?
C9 C8 H8B 109.7 . . ?
H8A C8 H8B 108.2 . . ?
C35 C34 H34A 108.7 . . ?
C35 C34 H34B 108.7 . . ?
C35 C34 C33 114.0(4) . . ?
H34A C34 H34B 107.6 . . ?
C33 C34 H34A 108.7 . . ?
C33 C34 H34B 108.7 . . ?
C14 C13 C12 113.9(5) . . ?
C14 C13 H13A 108.8 . . ?
C14 C13 H13B 108.8 . . ?
C12 C13 H13A 108.8 . . ?
C12 C13 H13B 108.8 . . ?
H13A C13 H13B 107.7 . . ?
N7 C33 C34 113.6(5) . . ?
N7 C33 H33A 108.9 . . ?
N7 C33 H33B 108.9 . . ?
C34 C33 H33A 108.9 . . ?
C34 C33 H33B 108.9 . . ?
H33A C33 H33B 107.7 . . ?
O11A Cl6A O12A 112.1(9) . . ?
O11A Cl6A O10A 108.7(8) . . ?
O10A Cl6A O12A 108.5(8) . . ?
O9A Cl6A O11A 109.1(6) . . ?
O9A Cl6A O12A 107.4(7) . . ?
O9A Cl6A O10A 111.1(7) . . ?
O12B Cl6B O9B 109.8(13) . . ?
O12B Cl6B O11B 111.4(9) . . ?
O12B Cl6B O10B 109.5(11) . . ?
O11B Cl6B O9B 109.1(10) . . ?
O11B Cl6B O10B 112.2(9) . . ?
O10B Cl6B O9B 104.5(9) . . ?
O6B Cl5B O5 105.7(11) . . ?
O6B Cl5B O7B 113.0(16) . . ?
O6B Cl5B O8B 111.5(17) . . ?
O7B Cl5B O5 105.7(17) . . ?
O8B Cl5B O5 109.8(12) . . ?
O8B Cl5B O7B 110.8(14) . . ?

loop_
_geom_bond_atom_site_label_1
_geom_bond_atom_site_label_2
_geom_bond_distance
_geom_bond_site_symmetry_2
_geom_bond_publ_flag
Br3 C23 1.889(5) . ?
Br2 C20 1.893(5) . ?
Br4 C41 1.893(5) . ?
Br1 C2 1.889(5) . ?
Fe2 O4 1.943(3) . ?
Fe2 O3 1.909(3) . ?
Fe2 N5 2.120(4) . ?
Fe2 N8 2.112(4) . ?
Fe2 N6 2.213(4) . ?
Fe2 N7 2.168(4) . ?
Fe1 O2 1.930(3) . ?
Fe1 O1 1.902(3) . ?
Fe1 N1 2.116(4) . ?
Fe1 N4 2.123(4) . ?
Fe1 N2 2.214(4) . ?
Fe1 N3 2.167(4) . ?
Cl3 C25 1.744(5) . ?
Cl2 C18 1.743(5) . ?
Cl1 C4 1.747(6) . ?
Cl4 C39 1.749(5) . ?
Cl5A O5 1.453(5) . ?
Cl5A O7A 1.449(7) . ?
Cl5A O6A 1.444(6) . ?
Cl5A O8A 1.435(7) . ?
O4 C42 1.305(6) . ?
O2 C21 1.308(6) . ?
O3 C22 1.294(6) . ?
O1 C1 1.306(6) . ?
N5 C28 1.282(7) . ?
N5 C29 1.477(6) . ?
O5 Cl5B 1.449(11) . ?
N8 C36 1.292(7) . ?
N8 C35 1.472(6) . ?
N1 C7 1.277(7) . ?
N1 C8 1.486(6) . ?
N4 C15 1.286(7) . ?
N4 C14 1.470(6) . ?
N6 C31 1.488(6) . ?
N6 C30 1.492(7) . ?
N6 H6 0.87(7) . ?
N7 C32 1.472(6) . ?
N7 C33 1.479(7) . ?
N7 H7 0.92(7) . ?
N2 C9 1.480(7) . ?
N2 C10 1.480(6) . ?
N2 H2 0.89(6) . ?
N3 C11 1.478(7) . ?
N3 C12 1.479(7) . ?
N3 H3 0.80(8) . ?
C21 C20 1.416(6) . ?
C21 C16 1.433(7) . ?
C27 C22 1.418(6) . ?
C27 C26 1.405(7) . ?
C27 C28 1.451(7) . ?
C6 C1 1.415(7) . ?
C6 C7 1.460(7) . ?
C6 C5 1.397(7) . ?
C42 C41 1.424(7) . ?
C42 C37 1.420(7) . ?
C22 C23 1.426(7) . ?
C25 C26 1.375(7) . ?
C25 C24 1.398(7) . ?
C26 H26 0.9500 . ?
C28 H28 0.9500 . ?
C19 H19 0.9500 . ?
C19 C20 1.383(8) . ?
C19 C18 1.391(8) . ?
C1 C2 1.416(7) . ?
C36 H36 0.9500 . ?
C36 C37 1.444(7) . ?
C2 C3 1.382(8) . ?
C23 C24 1.380(7) . ?
C41 C40 1.374(8) . ?
C24 H24 0.9500 . ?
C15 H15 0.9500 . ?
C15 C16 1.442(7) . ?
C40 H40 0.9500 . ?
C40 C39 1.392(8) . ?
C3 H3A 0.9500 . ?
C3 C4 1.391(8) . ?
C16 C17 1.393(7) . ?
C7 H7A 0.9500 . ?
C5 H5 0.9500 . ?
C5 C4 1.383(8) . ?
C31 H31A 0.9900 . ?
C31 H31B 0.9900 . ?
C31 C32 1.517(7) . ?
C37 C38 1.404(7) . ?
C17 H17 0.9500 . ?
C17 C18 1.376(7) . ?
C11 H11A 0.9900 . ?
C11 H11B 0.9900 . ?
C11 C10 1.501(7) . ?
C30 H30A 0.9900 . ?
C30 H30B 0.9900 . ?
C30 C29 1.515(8) . ?
C38 H38 0.9500 . ?
C38 C39 1.385(8) . ?
C32 H32A 0.9900 . ?
C32 H32B 0.9900 . ?
C9 H9A 0.9900 . ?
C9 H9B 0.9900 . ?
C9 C8 1.521(8) . ?
C35 H35A 0.9900 . ?
C35 H35B 0.9900 . ?
C35 C34 1.511(7) . ?
C29 H29A 0.9900 . ?
C29 H29B 0.9900 . ?
C10 H10A 0.9900 . ?
C10 H10B 0.9900 . ?
C14 H14A 0.9900 . ?
C14 H14B 0.9900 . ?
C14 C13 1.515(8) . ?
C12 H12A 0.9900 . ?
C12 H12B 0.9900 . ?
C12 C13 1.528(8) . ?
C8 H8A 0.9900 . ?
C8 H8B 0.9900 . ?
C34 H34A 0.9900 . ?
C34 H34B 0.9900 . ?
C34 C33 1.512(8) . ?
C13 H13A 0.9900 . ?
C13 H13B 0.9900 . ?
C33 H33A 0.9900 . ?
C33 H33B 0.9900 . ?
Cl6A O11A 1.442(8) . ?
Cl6A O12A 1.452(8) . ?
Cl6A O10A 1.442(8) . ?
Cl6A O9A 1.424(7) . ?
Cl6B O9B 1.455(11) . ?
Cl6B O12B 1.419(10) . ?
Cl6B O11B 1.421(9) . ?
Cl6B O10B 1.448(11) . ?
Cl5B O6B 1.424(14) . ?
Cl5B O7B 1.446(16) . ?
Cl5B O8B 1.444(17) . ?

loop_
_geom_torsion_atom_site_label_1
_geom_torsion_atom_site_label_2
_geom_torsion_atom_site_label_3
_geom_torsion_atom_site_label_4
_geom_torsion
_geom_torsion_site_symmetry_1
_geom_torsion_site_symmetry_2
_geom_torsion_site_symmetry_3
_geom_torsion_site_symmetry_4
_geom_torsion_publ_flag
Br3 C23 C24 C25 176.2(3) . . . . ?
Br4 C41 C40 C39 -177.2(3) . . . . ?
Br1 C2 C3 C4 177.9(4) . . . . ?
Fe2 O4 C42 C41 -152.3(3) . . . . ?
Fe2 O4 C42 C37 29.9(6) . . . . ?
Fe2 O3 C22 C27 -0.5(7) . . . . ?
Fe2 O3 C22 C23 -179.9(3) . . . . ?
Fe2 N5 C28 C27 9.6(7) . . . . ?
Fe2 N5 C29 C30 17.4(5) . . . . ?
Fe2 N8 C36 C37 -10.2(6) . . . . ?
Fe2 N8 C35 C34 -62.6(5) . . . . ?
Fe2 N6 C31 C32 36.5(5) . . . . ?
Fe2 N6 C30 C29 48.8(4) . . . . ?
Fe2 N7 C32 C31 46.3(5) . . . . ?
Fe2 N7 C33 C34 65.3(5) . . . . ?
Fe1 O2 C21 C20 -149.7(3) . . . . ?
Fe1 O2 C21 C16 30.2(6) . . . . ?
Fe1 O1 C1 C6 4.9(7) . . . . ?
Fe1 O1 C1 C2 -175.7(3) . . . . ?
Fe1 N1 C7 C6 11.2(7) . . . . ?
Fe1 N1 C8 C9 8.2(5) . . . . ?
Fe1 N4 C15 C16 -7.7(7) . . . . ?
Fe1 N4 C14 C13 -61.2(6) . . . . ?
Fe1 N2 C9 C8 48.7(5) . . . . ?
Fe1 N2 C10 C11 41.7(5) . . . . ?
Fe1 N3 C11 C10 41.7(5) . . . . ?
Fe1 N3 C12 C13 62.5(6) . . . . ?
Cl3 C25 C26 C27 -179.7(3) . . . . ?
Cl3 C25 C24 C23 -179.5(3) . . . . ?
O4 C42 C41 Br4 -3.0(5) . . . . ?
O4 C42 C41 C40 176.8(4) . . . . ?
O4 C42 C37 C36 8.2(7) . . . . ?
O4 C42 C37 C38 -178.8(4) . . . . ?
O2 C21 C20 Br2 -1.4(6) . . . . ?
O2 C21 C20 C19 178.3(4) . . . . ?
O2 C21 C16 C15 7.1(7) . . . . ?
O2 C21 C16 C17 179.6(4) . . . . ?
O3 C22 C23 Br3 5.3(6) . . . . ?
O3 C22 C23 C24 -176.1(4) . . . . ?
O1 C1 C2 Br1 4.8(6) . . . . ?
O1 C1 C2 C3 -176.4(4) . . . . ?
N8 C36 C37 C42 -16.9(7) . . . . ?
N8 C36 C37 C38 169.9(4) . . . . ?
N8 C35 C34 C33 61.1(6) . . . . ?
N4 C15 C16 C21 -16.8(7) . . . . ?
N4 C15 C16 C17 170.6(5) . . . . ?
N4 C14 C13 C12 64.7(7) . . . . ?
N6 C31 C32 N7 -54.7(5) . . . . ?
N6 C30 C29 N5 -43.6(5) . . . . ?
N2 C9 C8 N1 -37.7(6) . . . . ?
N3 C11 C10 N2 -55.4(6) . . . . ?
N3 C12 C13 C14 -66.1(7) . . . . ?
C21 C16 C17 C18 2.8(7) . . . . ?
C27 C22 C23 Br3 -174.2(3) . . . . ?
C27 C22 C23 C24 4.4(6) . . . . ?
C6 C1 C2 Br1 -175.7(3) . . . . ?
C6 C1 C2 C3 3.1(7) . . . . ?
C6 C5 C4 Cl1 178.6(4) . . . . ?
C6 C5 C4 C3 -0.2(7) . . . . ?
C42 C41 C40 C39 3.0(7) . . . . ?
C42 C37 C38 C39 0.7(7) . . . . ?
C22 C27 C26 C25 0.9(7) . . . . ?
C22 C27 C28 N5 1.1(7) . . . . ?
C22 C23 C24 C25 -2.4(7) . . . . ?
C26 C27 C22 O3 177.0(4) . . . . ?
C26 C27 C22 C23 -3.6(6) . . . . ?
C26 C27 C28 N5 177.8(5) . . . . ?
C26 C25 C24 C23 -0.7(7) . . . . ?
C28 N5 C29 C30 -159.1(4) . . . . ?
C28 C27 C22 O3 -6.5(7) . . . . ?
C28 C27 C22 C23 172.9(4) . . . . ?
C28 C27 C26 C25 -175.9(4) . . . . ?
C1 C6 C7 N1 -2.6(8) . . . . ?
C1 C6 C5 C4 2.7(7) . . . . ?
C1 C2 C3 C4 -0.8(7) . . . . ?
C36 N8 C35 C34 119.4(5) . . . . ?
C36 C37 C38 C39 173.9(4) . . . . ?
C2 C3 C4 Cl1 -179.5(4) . . . . ?
C2 C3 C4 C5 -0.7(7) . . . . ?
C20 C21 C16 C15 -173.0(4) . . . . ?
C20 C21 C16 C17 -0.5(6) . . . . ?
C20 C19 C18 Cl2 -178.6(3) . . . . ?
C20 C19 C18 C17 0.9(7) . . . . ?
C41 C42 C37 C36 -169.6(4) . . . . ?
C41 C42 C37 C38 3.3(6) . . . . ?
C41 C40 C39 Cl4 -179.9(4) . . . . ?
C41 C40 C39 C38 1.3(7) . . . . ?
C24 C25 C26 C27 1.4(7) . . . . ?
C15 N4 C14 C13 122.0(5) . . . . ?
C15 C16 C17 C18 175.5(4) . . . . ?
C16 C21 C20 Br2 178.7(3) . . . . ?
C16 C21 C20 C19 -1.6(7) . . . . ?
C16 C17 C18 Cl2 176.5(4) . . . . ?
C16 C17 C18 C19 -3.1(7) . . . . ?
C7 N1 C8 C9 -165.5(4) . . . . ?
C7 C6 C1 O1 -6.1(7) . . . . ?
C7 C6 C1 C2 174.4(4) . . . . ?
C7 C6 C5 C4 -175.8(4) . . . . ?
C5 C6 C1 O1 175.5(4) . . . . ?
C5 C6 C1 C2 -4.1(7) . . . . ?
C5 C6 C7 N1 176.0(5) . . . . ?
C31 N6 C30 C29 -73.2(5) . . . . ?
C37 C42 C41 Br4 174.9(3) . . . . ?
C37 C42 C41 C40 -5.2(6) . . . . ?
C37 C38 C39 Cl4 178.1(4) . . . . ?
C37 C38 C39 C40 -3.2(7) . . . . ?
C18 C19 C20 Br2 -178.9(3) . . . . ?
C18 C19 C20 C21 1.5(7) . . . . ?
C11 N3 C12 C13 -69.1(6) . . . . ?
C30 N6 C31 C32 156.3(4) . . . . ?
C32 N7 C33 C34 -63.5(6) . . . . ?
C9 N2 C10 C11 161.5(5) . . . . ?
C35 N8 C36 C37 167.8(4) . . . . ?
C35 C34 C33 N7 -64.1(6) . . . . ?
C29 N5 C28 C27 -174.2(4) . . . . ?
C10 N2 C9 C8 -72.1(5) . . . . ?
C14 N4 C15 C16 168.9(5) . . . . ?
C12 N3 C11 C10 176.3(4) . . . . ?
C8 N1 C7 C6 -175.8(5) . . . . ?
C33 N7 C32 C31 178.7(4) . . . . ?

loop_
_exptl_oxdiff_crystal_face_indexfrac_h
_exptl_oxdiff_crystal_face_indexfrac_k
_exptl_oxdiff_crystal_face_indexfrac_l
_exptl_oxdiff_crystal_face_x
_exptl_oxdiff_crystal_face_y
_exptl_oxdiff_crystal_face_z
-1.9994 0.0011 0.9954 -0.0686 -0.2757 -0.0224
6.7300 0.8740 1.1366 0.2176 0.9075 -0.3594
2.7440 -1.9165 -10.2771 0.1040 0.4230 0.9002
-5.2191 -1.6216 -5.3412 -0.1624 -0.6817 0.7134
0.4680 9.6865 -0.7641 0.9578 -0.1273 -0.2579
0.0145 4.9371 -9.7229 0.6859 -0.0889 0.7223
-0.3842 -2.9680 -9.7980 -0.0810 0.0132 0.9966
0.5219 7.7858 5.4550 0.6413 -0.0867 -0.7624
0.3349 1.7609 10.2696 -0.0464 0.0036 -0.9989
-5.0008 -6.7105 2.2645 -0.8113 -0.5563 0.1800
4.6067 6.7101 1.0397 0.7301 0.4997 -0.4661
-6.9749 0.3810 0.0443 -0.1285 -0.9669 0.2203
-0.3426 -9.1216 4.6336 -0.9847 0.1305 -0.1153
-0.5495 -8.5955 -3.9268 -0.7529 0.0979 0.6508
6.3054 -4.4341 0.2125 -0.2820 0.9551 -0.0907

loop_
_smtbx_masks_void_nr
_smtbx_masks_void_average_x
_smtbx_masks_void_average_y
_smtbx_masks_void_average_z
_smtbx_masks_void_volume
_smtbx_masks_void_count_electrons
_smtbx_masks_void_content
1 0.500 0.000 0.500 28.0 11.8 '1 water'
2 0.500 0.500 0.000 36.7 15.1 '1 methanol'
